data_7106528
loop_
_publ_author_name
'Jian-Ke Sun'
'Li-Xuan Cai'
'Yong-Juan Chen'
'Zhao-Hui Li'
'Jie Zhang'

_publ_section_title
;
 Reversible luminescence switch in a photochromic metal-organic framework
;
_journal_name_full Chem.Commun.
_journal_page_first 6870
_journal_paper_doi 10.1039/c1cc11550b
_journal_volume 47
_journal_year 2011
_chemical_formula_moiety 'C46 H47 Eu N5 O20'
_chemical_formula_sum 'C46 H47 Eu N5 O20'
_chemical_formula_weight 1141.85
_chemical_name_systematic
;
?
;
_space_group_IT_number 14
_symmetry_cell_setting monoclinic
_symmetry_space_group_name_Hall '-P 2ybc'
_symmetry_space_group_name_H-M 'P 1 21/c 1'
_atom_sites_solution_hydrogens geom
_atom_sites_solution_primary direct
_atom_sites_solution_secondary difmap
_audit_creation_method SHELXL-97
_cell_angle_alpha 90.00
_cell_angle_beta 92.817(3)
_cell_angle_gamma 90.00
_cell_formula_units_Z 4
_cell_length_a 12.219(3)
_cell_length_b 16.005(4)
_cell_length_c 24.834(6)
_cell_measurement_reflns_used 11414
_cell_measurement_temperature 294(2)
_cell_measurement_theta_max 27.4797
_cell_measurement_theta_min 3.0287
_cell_volume 4851(2)
_computing_cell_refinement 'CrystalClear (Rigaku/MSC Inc., 2005)'
_computing_data_collection 'CrystalClear (Rigaku/MSC Inc., 2005)'
_computing_data_reduction 'CrystalClear (Rigaku/MSC Inc., 2005)'
_computing_structure_refinement 'SHELXL-97 (Sheldrick, 1997)'
_computing_structure_solution 'SHELXS-97 (Sheldrick, 1990)'
_diffrn_ambient_temperature 294(2)
_diffrn_measured_fraction_theta_full 0.973
_diffrn_measured_fraction_theta_max 0.973
_diffrn_measurement_device_type 'Saturn70 (4x4 bin mode)'
_diffrn_measurement_method CCD_Profile_fitting
_diffrn_radiation_monochromator graphite
_diffrn_radiation_source 'fine-focus sealed tube'
_diffrn_radiation_type MoK\a
_diffrn_radiation_wavelength 0.71073
_diffrn_reflns_av_R_equivalents 0.0358
_diffrn_reflns_av_sigmaI/netI 0.0410
_diffrn_reflns_limit_h_max 13
_diffrn_reflns_limit_h_min -15
_diffrn_reflns_limit_k_max 17
_diffrn_reflns_limit_k_min -20
_diffrn_reflns_limit_l_max 32
_diffrn_reflns_limit_l_min -32
_diffrn_reflns_number 35823
_diffrn_reflns_theta_full 27.49
_diffrn_reflns_theta_max 27.49
_diffrn_reflns_theta_min 2.28
_diffrn_standards_decay_% <1.0
_exptl_absorpt_coefficient_mu 1.378
_exptl_absorpt_correction_T_max 1.0000
_exptl_absorpt_correction_T_min 0.7500
_exptl_absorpt_correction_type multi-scan
_exptl_crystal_colour yellow
_exptl_crystal_density_diffrn 1.563
_exptl_crystal_density_method 'not measured'
_exptl_crystal_description prism
_exptl_crystal_F_000 2324
_exptl_crystal_size_max 0.2
_exptl_crystal_size_mid 0.12
_exptl_crystal_size_min 0.10
_refine_diff_density_max 0.887
_refine_diff_density_min -0.748
_refine_diff_density_rms 0.086
_refine_ls_extinction_method none
_refine_ls_goodness_of_fit_ref 1.048
_refine_ls_hydrogen_treatment none
_refine_ls_matrix_type full
_refine_ls_number_parameters 642
_refine_ls_number_reflns 10822
_refine_ls_number_restraints 1
_refine_ls_restrained_S_all 1.049
_refine_ls_R_factor_all 0.0543
_refine_ls_R_factor_gt 0.0427
_refine_ls_shift/su_max 0.002
_refine_ls_shift/su_mean 0.000
_refine_ls_structure_factor_coef Fsqd
_refine_ls_weighting_details 'calc w=1/[\s^2^(Fo^2^)+(0.0679P)^2^+2.3796P] where P=(Fo^2^+2Fc^2^)/3'
_refine_ls_weighting_scheme calc
_refine_ls_wR_factor_gt 0.1125
_refine_ls_wR_factor_ref 0.1223
_reflns_number_gt 8984
_reflns_number_total 10822
_reflns_threshold_expression >2sigma(I)
_cod_data_source_file c1cc11550b.txt
_cod_data_source_block Eu
_cod_original_cell_volume 4851.0(19)
_cod_original_sg_symbol_H-M P2(1)/c
_cod_database_code 7106528

loop_
_symmetry_equiv_pos_as_xyz
'x, y, z'
'-x, y+1/2, -z+1/2'
'-x, -y, -z'
'x, -y-1/2, z-1/2'

loop_
_atom_site_label
_atom_site_type_symbol
_atom_site_fract_x
_atom_site_fract_y
_atom_site_fract_z
_atom_site_U_iso_or_equiv
_atom_site_adp_type
_atom_site_occupancy
_atom_site_symmetry_multiplicity
_atom_site_calc_flag
_atom_site_refinement_flags
_atom_site_disorder_assembly
_atom_site_disorder_group
Eu1 Eu 0.619427(13) 0.628969(10) 0.659478(6) 0.04424(8) Uani 1 1 d . . .
O1 O 0.5436(2) 0.51538(16) 0.71204(10) 0.0549(6) Uani 1 1 d . . .
O2 O 0.4312(2) 0.57307(16) 0.65047(10) 0.0548(6) Uani 1 1 d . . .
O3 O 0.7745(3) 0.5295(2) 0.66811(14) 0.0776(8) Uani 1 1 d . A .
O4 O 0.6555(2) 0.51043(16) 0.60044(11) 0.0611(6) Uani 1 1 d . A .
O5 O 0.5234(2) 0.69258(17) 0.73717(10) 0.0593(6) Uani 1 1 d . . .
O6 O 0.7020(2) 0.67992(17) 0.74553(10) 0.0577(6) Uani 1 1 d . . .
O7 O -0.5388(2) 0.23427(17) 0.36898(10) 0.0615(6) Uani 1 1 d . . .
O8 O -0.5783(2) 0.32139(16) 0.43326(10) 0.0590(6) Uani 1 1 d . . .
O9 O 0.7854(2) 0.70076(19) 0.63100(12) 0.0662(7) Uani 1 1 d . . .
N1 N 0.0120(2) 0.3433(2) 0.77269(12) 0.0572(7) Uani 1 1 d . . .
N2 N -0.3178(2) 0.06632(17) 0.62154(12) 0.0515(7) Uani 1 1 d . . .
N3 N 0.7255(2) 0.94634(17) 0.96953(10) 0.0446(6) Uani 1 1 d . . .
C1 C 0.4475(3) 0.5281(2) 0.69205(13) 0.0483(7) Uani 1 1 d . . .
C2 C 0.3519(3) 0.4926(2) 0.71999(13) 0.0474(7) Uani 1 1 d . . .
C3 C 0.3687(3) 0.4347(2) 0.76112(14) 0.0519(8) Uani 1 1 d . . .
H3 H 0.4391 0.4154 0.7700 0.062 Uiso 1 1 calc R . .
C4 C 0.2814(3) 0.4055(2) 0.78896(15) 0.0567(8) Uani 1 1 d . . .
H4 H 0.2930 0.3667 0.8166 0.068 Uiso 1 1 calc R . .
C5 C 0.1762(3) 0.4343(3) 0.77556(15) 0.0567(9) Uani 1 1 d . . .
C6 C 0.1596(3) 0.4918(3) 0.73412(16) 0.0594(9) Uani 1 1 d . . .
H6 H 0.0892 0.5110 0.7250 0.071 Uiso 1 1 calc R . .
C7 C 0.2469(3) 0.5206(2) 0.70639(15) 0.0559(8) Uani 1 1 d . . .
H7 H 0.2354 0.5588 0.6785 0.067 Uiso 1 1 calc R . .
C8 C 0.0799(3) 0.4037(3) 0.80599(16) 0.0692(11) Uani 1 1 d . . .
H8A H 0.1064 0.3767 0.8391 0.083 Uiso 1 1 calc R . .
H8B H 0.0350 0.4510 0.8155 0.083 Uiso 1 1 calc R . .
C9 C 0.0574(3) 0.2736(3) 0.75460(16) 0.0609(9) Uani 1 1 d . . .
H9 H 0.1316 0.2636 0.7622 0.073 Uiso 1 1 calc R . .
C10 C -0.0039(3) 0.2163(2) 0.72491(16) 0.0576(9) Uani 1 1 d . . .
H10 H 0.0287 0.1683 0.7119 0.069 Uiso 1 1 calc R . .
C11 C -0.1154(3) 0.2309(2) 0.71451(13) 0.0496(7) Uani 1 1 d . . .
C12 C -0.1593(3) 0.3035(3) 0.73315(17) 0.0634(10) Uani 1 1 d . . .
H12 H -0.2331 0.3153 0.7259 0.076 Uiso 1 1 calc R . .
C13 C -0.0945(3) 0.3591(3) 0.7627(2) 0.0686(11) Uani 1 1 d . . .
H13 H -0.1251 0.4078 0.7757 0.082 Uiso 1 1 calc R . .
C14 C -0.1845(3) 0.1710(2) 0.68278(13) 0.0473(7) Uani 1 1 d . . .
C15 C -0.1428(3) 0.1246(2) 0.64066(16) 0.0547(8) Uani 1 1 d . . .
H15 H -0.0692 0.1288 0.6332 0.066 Uiso 1 1 calc R . .
C16 C -0.2109(3) 0.0729(2) 0.61042(15) 0.0560(8) Uani 1 1 d . . .
H16 H -0.1836 0.0423 0.5822 0.067 Uiso 1 1 calc R . .
C17 C -0.3624(3) 0.1083(2) 0.66189(11) 0.0409(6) Uani 1 1 d . . .
H17 H -0.4365 0.1033 0.6681 0.049 Uiso 1 1 calc R . .
C18 C -0.2934(3) 0.1604(2) 0.69459(14) 0.0499(7) Uani 1 1 d . . .
H18 H -0.3211 0.1877 0.7241 0.060 Uiso 1 1 calc R . .
C19 C -0.3925(3) 0.0178(2) 0.58402(17) 0.0613(9) Uani 1 1 d . . .
H19A H -0.4534 -0.0044 0.6032 0.074 Uiso 1 1 calc R . .
H19B H -0.3533 -0.0286 0.5688 0.074 Uiso 1 1 calc R . .
C20 C -0.4338(3) 0.0765(2) 0.53980(15) 0.0535(8) Uani 1 1 d . . .
C21 C -0.3809(3) 0.0806(2) 0.49156(17) 0.0591(9) Uani 1 1 d . . .
H21 H -0.3217 0.0457 0.4861 0.071 Uiso 1 1 calc R . .
C22 C -0.4156(3) 0.1363(2) 0.45169(17) 0.0586(9) Uani 1 1 d . . .
H22 H -0.3808 0.1380 0.4192 0.070 Uiso 1 1 calc R . .
C23 C -0.5031(3) 0.1898(2) 0.46039(13) 0.0493(7) Uani 1 1 d . . .
C24 C -0.5550(3) 0.1857(2) 0.50836(15) 0.0578(9) Uani 1 1 d . . .
H24 H -0.6128 0.2217 0.5144 0.069 Uiso 1 1 calc R . .
C25 C -0.5219(4) 0.1285(2) 0.54753(16) 0.0573(9) Uani 1 1 d . . .
H25 H -0.5591 0.1251 0.5792 0.069 Uiso 1 1 calc R . .
C26 C -0.5417(3) 0.2514(2) 0.41805(14) 0.0511(7) Uani 1 1 d . . .
C27 C 0.6124(3) 0.7057(2) 0.76275(13) 0.0466(7) Uani 1 1 d . . .
C28 C 0.6127(3) 0.75573(19) 0.81412(12) 0.0421(6) Uani 1 1 d . . .
C29 C 0.7045(3) 0.7579(2) 0.84927(14) 0.0519(8) Uani 1 1 d . . .
H29 H 0.7653 0.7252 0.8426 0.062 Uiso 1 1 calc R . .
C30 C 0.7052(3) 0.8089(2) 0.89437(13) 0.0520(8) Uani 1 1 d . . .
H30 H 0.7665 0.8097 0.9181 0.062 Uiso 1 1 calc R . .
C31 C 0.6156(3) 0.85899(19) 0.90474(12) 0.0408(6) Uani 1 1 d . . .
C32 C 0.5233(3) 0.8547(2) 0.87032(13) 0.0451(7) Uani 1 1 d . . .
H32 H 0.4620 0.8867 0.8772 0.054 Uiso 1 1 calc R . .
C33 C 0.5221(3) 0.8028(2) 0.82552(13) 0.0453(7) Uani 1 1 d . . .
H33 H 0.4593 0.7996 0.8029 0.054 Uiso 1 1 calc R . .
C34 C 0.6136(3) 0.9175(2) 0.95264(13) 0.0477(7) Uani 1 1 d . . .
H34A H 0.5680 0.9654 0.9432 0.057 Uiso 1 1 calc R . .
H34B H 0.5816 0.8889 0.9825 0.057 Uiso 1 1 calc R . .
C35 C 0.7710(3) 1.0093(2) 0.94274(15) 0.0564(9) Uani 1 1 d . . .
H35 H 0.7297 1.0382 0.9164 0.068 Uiso 1 1 calc R . .
C36 C 0.8779(3) 1.0311(2) 0.95412(15) 0.0570(9) Uani 1 1 d . . .
H36 H 0.9088 1.0746 0.9352 0.068 Uiso 1 1 calc R . .
C37 C 0.9412(3) 0.98867(18) 0.99394(12) 0.0424(6) Uani 1 1 d . . .
C38 C 0.8906(3) 0.9250(2) 1.02105(12) 0.0467(7) Uani 1 1 d . . .
H38 H 0.9295 0.8960 1.0482 0.056 Uiso 1 1 calc R . .
C39 C 0.7835(3) 0.9044(2) 1.00823(13) 0.0473(7) Uani 1 1 d . . .
H39 H 0.7507 0.8610 1.0264 0.057 Uiso 1 1 calc R . .
C40 C 0.7423(4) 0.4909(2) 0.62606(18) 0.0617(10) Uani 1 1 d D . .
C41A C 0.8203(5) 0.4243(4) 0.6111(3) 0.056(2) Uani 0.609(7) 1 d PGD A 1
C42A C 0.7822(4) 0.3660(4) 0.5732(3) 0.072(3) Uani 0.609(7) 1 d PG A 1
H42A H 0.7100 0.3683 0.5596 0.086 Uiso 0.609(7) 1 calc PR A 1
C43A C 0.8520(6) 0.3042(4) 0.5556(3) 0.105(4) Uani 0.609(7) 1 d PG A 1
H43A H 0.8265 0.2652 0.5303 0.125 Uiso 0.609(7) 1 calc PR A 1
C44A C 0.9599(5) 0.3008(4) 0.5760(3) 0.106(5) Uani 0.609(7) 1 d PG A 1
H44A H 1.0066 0.2595 0.5642 0.127 Uiso 0.609(7) 1 calc PR A 1
C45A C 0.9981(4) 0.3591(5) 0.6138(3) 0.098(4) Uani 0.609(7) 1 d PG A 1
H45A H 1.0703 0.3569 0.6274 0.118 Uiso 0.609(7) 1 calc PR A 1
C46A C 0.9282(5) 0.4209(5) 0.6314(3) 0.077(3) Uani 0.609(7) 1 d PG A 1
H46A H 0.9538 0.4600 0.6568 0.093 Uiso 0.609(7) 1 calc PR A 1
C41B C 0.7896(9) 0.4138(7) 0.5957(5) 0.056(2) Uani 0.39 1 d PGD A 2
C42B C 0.7368(8) 0.3650(8) 0.5560(5) 0.072(3) Uani 0.39 1 d PG A 2
H42B H 0.6644 0.3761 0.5452 0.086 Uiso 0.391(7) 1 calc PR A 2
C43B C 0.7924(10) 0.2996(7) 0.5326(5) 0.105(4) Uani 0.39 1 d PG A 2
H43B H 0.7571 0.2669 0.5061 0.125 Uiso 0.391(7) 1 calc PR A 2
C44B C 0.9007(10) 0.2831(7) 0.5489(5) 0.106(5) Uani 0.39 1 d PG A 2
H44B H 0.9379 0.2393 0.5332 0.127 Uiso 0.391(7) 1 calc PR A 2
C45B C 0.9535(7) 0.3319(8) 0.5885(6) 0.098(4) Uani 0.39 1 d PG A 2
H45B H 1.0260 0.3208 0.5994 0.118 Uiso 0.391(7) 1 calc PR A 2
C46B C 0.8979(9) 0.3973(8) 0.6119(5) 0.077(3) Uani 0.39 1 d PG A 2
H46B H 0.9332 0.4299 0.6384 0.093 Uiso 0.391(7) 1 calc PR A 2
N4 N 0.9340(6) 0.2031(5) 0.8703(2) 0.118(2) Uani 1 1 d . . .
O10 O 0.8280(5) 0.1962(4) 0.8736(4) 0.186(3) Uani 1 1 d . . .
O11 O 0.9610(6) 0.2787(5) 0.8777(3) 0.190(3) Uani 1 1 d . . .
O12 O 0.9885(3) 0.1501(3) 0.85908(18) 0.0888(11) Uani 1 1 d . . .
N5 N 0.8204(4) 0.8547(3) 0.53438(18) 0.0778(11) Uani 1 1 d . . .
O13 O 0.8425(4) 0.7915(3) 0.51018(19) 0.1103(13) Uani 1 1 d . . .
O14 O 0.8352(6) 0.9246(3) 0.5157(2) 0.153(2) Uani 1 1 d . . .
O15 O 0.7777(3) 0.8511(2) 0.57829(15) 0.0846(9) Uani 1 1 d . . .
O1W O 0.6589(4) 0.1891(4) 0.3150(2) 0.152(2) Uani 1 1 d . . .
O2W O 0.6114(4) 0.5097(4) 0.8243(2) 0.144(2) Uani 1 1 d . . .
O3W O 0.8682(5) 0.5493(3) 0.7936(5) 0.238(5) Uani 1 1 d . . .
O4WA O 0.880(3) 0.089(3) 0.4093(19) 0.44(2) Uiso 0.50 1 d P . .
O4WB O 0.8922(17) 0.1187(11) 0.4716(9) 0.220(8) Uiso 0.50 1 d P . .
O5WA O 0.144(2) 0.0826(18) 0.6072(11) 0.302(11) Uiso 0.50 1 d P . .
O5WB O 0.029(2) 0.0350(19) 0.5629(13) 0.341(13) Uiso 0.50 1 d P . .

loop_
_atom_site_aniso_label
_atom_site_aniso_U_11
_atom_site_aniso_U_22
_atom_site_aniso_U_33
_atom_site_aniso_U_23
_atom_site_aniso_U_13
_atom_site_aniso_U_12
Eu1 0.04676(12) 0.05196(12) 0.03465(11) -0.00365(6) 0.00865(7) -0.00369(6)
O1 0.0490(13) 0.0652(15) 0.0511(14) 0.0035(11) 0.0075(10) -0.0057(11)
O2 0.0536(14) 0.0673(15) 0.0437(13) -0.0015(11) 0.0038(10) -0.0092(12)
O3 0.0654(18) 0.087(2) 0.081(2) 0.0096(17) 0.0064(15) 0.0091(16)
O4 0.0721(17) 0.0537(14) 0.0588(16) -0.0020(11) 0.0158(13) 0.0053(12)
O5 0.0502(13) 0.0830(17) 0.0447(13) -0.0181(12) 0.0017(10) -0.0063(13)
O6 0.0504(13) 0.0783(17) 0.0450(13) -0.0136(11) 0.0075(10) -0.0044(12)
O7 0.0759(17) 0.0674(15) 0.0420(13) -0.0060(11) 0.0101(12) 0.0135(13)
O9 0.0545(15) 0.0775(17) 0.0676(17) 0.0120(13) 0.0131(12) -0.0060(13)
O8 0.0768(17) 0.0554(14) 0.0449(13) -0.0046(10) 0.0047(12) 0.0172(13)
N1 0.0468(16) 0.0756(19) 0.0503(17) -0.0082(14) 0.0115(13) -0.0157(15)
N2 0.0550(16) 0.0421(14) 0.0565(17) 0.0093(12) -0.0040(13) -0.0006(12)
N3 0.0493(14) 0.0524(14) 0.0324(12) -0.0049(10) 0.0064(10) -0.0092(12)
C1 0.0509(18) 0.0534(18) 0.0412(17) -0.0086(13) 0.0075(13) -0.0071(15)
C2 0.0463(17) 0.0554(18) 0.0414(16) -0.0114(13) 0.0100(13) -0.0087(14)
C3 0.0488(18) 0.0552(19) 0.0526(19) -0.0096(14) 0.0116(15) -0.0077(15)
C4 0.061(2) 0.061(2) 0.0493(19) -0.0075(15) 0.0121(16) -0.0148(17)
C5 0.0496(19) 0.073(2) 0.0483(19) -0.0185(16) 0.0128(15) -0.0193(17)
C6 0.0437(18) 0.077(2) 0.058(2) -0.0174(18) 0.0040(15) -0.0064(17)
C7 0.056(2) 0.065(2) 0.0464(18) -0.0101(15) 0.0054(15) -0.0053(17)
C8 0.056(2) 0.101(3) 0.053(2) -0.025(2) 0.0178(17) -0.026(2)
C9 0.0471(19) 0.073(2) 0.062(2) 0.0061(18) -0.0016(16) -0.0061(17)
C10 0.0489(19) 0.0557(19) 0.068(2) 0.0012(16) 0.0027(17) -0.0016(16)
C11 0.0461(17) 0.0580(19) 0.0448(17) 0.0052(14) 0.0045(13) -0.0040(14)
C12 0.0411(18) 0.077(3) 0.072(3) -0.013(2) 0.0063(16) -0.0070(17)
C13 0.051(2) 0.082(3) 0.074(3) -0.025(2) 0.0147(19) -0.0064(19)
C14 0.0476(17) 0.0504(17) 0.0439(17) 0.0082(13) 0.0019(13) -0.0023(14)
C15 0.0489(19) 0.058(2) 0.058(2) 0.0073(15) 0.0056(16) -0.0028(15)
C16 0.061(2) 0.0530(19) 0.054(2) 0.0027(15) 0.0059(16) 0.0028(16)
C17 0.0507(17) 0.0380(14) 0.0340(15) 0.0074(11) 0.0024(12) -0.0062(12)
C18 0.0458(17) 0.0566(18) 0.0472(18) 0.0057(14) 0.0025(14) -0.0008(15)
C19 0.071(2) 0.0420(17) 0.070(2) -0.0020(15) -0.0074(19) -0.0040(16)
C20 0.057(2) 0.0443(17) 0.058(2) -0.0062(14) -0.0060(16) -0.0007(15)
C21 0.055(2) 0.0531(19) 0.069(2) -0.0071(16) 0.0024(17) 0.0116(16)
C22 0.058(2) 0.065(2) 0.054(2) -0.0045(15) 0.0092(17) 0.0088(17)
C23 0.0530(18) 0.0508(17) 0.0440(17) -0.0068(13) 0.0007(14) 0.0023(15)
C24 0.062(2) 0.063(2) 0.0491(19) -0.0056(15) 0.0063(16) 0.0158(17)
C25 0.066(2) 0.062(2) 0.0446(19) -0.0015(14) 0.0048(17) 0.0088(17)
C26 0.0509(18) 0.0585(19) 0.0441(17) -0.0036(14) 0.0048(14) 0.0053(15)
C27 0.0519(18) 0.0509(17) 0.0376(15) -0.0020(13) 0.0062(13) -0.0041(14)
C28 0.0471(16) 0.0448(15) 0.0346(14) -0.0004(11) 0.0051(12) -0.0067(13)
C29 0.0466(17) 0.064(2) 0.0454(18) -0.0094(14) 0.0015(14) 0.0068(15)
C30 0.0446(17) 0.069(2) 0.0413(17) -0.0088(14) -0.0037(13) 0.0024(16)
C31 0.0437(16) 0.0465(15) 0.0325(14) 0.0008(11) 0.0048(12) -0.0078(12)
C32 0.0437(17) 0.0474(16) 0.0445(17) -0.0001(12) 0.0047(13) -0.0004(13)
C33 0.0419(16) 0.0519(17) 0.0417(16) 0.0000(13) -0.0021(12) -0.0054(13)
C34 0.0485(17) 0.0553(18) 0.0400(16) -0.0053(13) 0.0088(13) -0.0057(14)
C35 0.062(2) 0.059(2) 0.0475(19) 0.0119(15) -0.0008(16) -0.0115(17)
C36 0.064(2) 0.058(2) 0.0489(19) 0.0150(15) 0.0015(16) -0.0164(17)
C37 0.0521(18) 0.0416(15) 0.0342(14) -0.0059(11) 0.0088(12) -0.0088(13)
C38 0.0565(19) 0.0481(16) 0.0355(15) 0.0038(12) 0.0031(13) -0.0070(14)
C39 0.0561(19) 0.0486(17) 0.0379(16) 0.0017(12) 0.0084(13) -0.0140(15)
C40 0.064(2) 0.060(2) 0.063(2) 0.0150(18) 0.0263(19) 0.0060(18)
C41A 0.053(5) 0.059(3) 0.058(5) 0.022(3) 0.018(3) 0.006(3)
C42A 0.082(7) 0.058(3) 0.079(6) 0.009(3) 0.033(5) 0.013(4)
C43A 0.126(10) 0.060(3) 0.134(10) 0.011(5) 0.067(8) 0.023(6)
C44A 0.111(9) 0.075(5) 0.139(10) 0.041(6) 0.068(7) 0.049(6)
C45A 0.076(7) 0.099(7) 0.123(10) 0.051(6) 0.043(6) 0.036(5)
C46A 0.065(5) 0.094(6) 0.075(6) 0.033(4) 0.019(4) 0.014(4)
C41B 0.053(5) 0.059(3) 0.058(5) 0.022(3) 0.018(3) 0.006(3)
C42B 0.082(7) 0.058(3) 0.079(6) 0.009(3) 0.033(5) 0.013(4)
C43B 0.126(10) 0.060(3) 0.134(10) 0.011(5) 0.067(8) 0.023(6)
C44B 0.111(9) 0.075(5) 0.139(10) 0.041(6) 0.068(7) 0.049(6)
C45B 0.076(7) 0.099(7) 0.123(10) 0.051(6) 0.043(6) 0.036(5)
C46B 0.065(5) 0.094(6) 0.075(6) 0.033(4) 0.019(4) 0.014(4)
N4 0.126(5) 0.126(5) 0.100(4) 0.050(4) -0.012(3) -0.069(4)
O10 0.093(3) 0.162(5) 0.305(9) 0.048(5) 0.011(4) -0.020(4)
O11 0.195(6) 0.179(6) 0.202(7) -0.032(5) 0.058(5) -0.077(5)
O12 0.074(2) 0.092(3) 0.100(3) 0.029(2) 0.004(2) -0.007(2)
N5 0.087(3) 0.070(2) 0.078(3) 0.0097(19) 0.017(2) 0.002(2)
O13 0.120(3) 0.093(3) 0.120(3) -0.029(2) 0.026(3) 0.018(2)
O14 0.233(6) 0.086(3) 0.148(5) 0.028(3) 0.096(4) 0.007(3)
O15 0.088(2) 0.098(2) 0.069(2) 0.0108(17) 0.0147(18) 0.0153(19)
O1W 0.098(3) 0.256(7) 0.106(3) -0.007(4) 0.046(3) 0.049(4)
O2W 0.122(4) 0.210(6) 0.096(3) 0.042(3) -0.021(3) -0.055(4)
O3W 0.117(4) 0.079(3) 0.508(15) 0.062(5) -0.090(6) -0.005(3)

loop_
_atom_type_symbol
_atom_type_description
_atom_type_scat_dispersion_real
_atom_type_scat_dispersion_imag
_atom_type_scat_source
C C 0.0033 0.0016 'International Tables Vol C Tables 4.2.6.8 and 6.1.1.4'
H H 0.0000 0.0000 'International Tables Vol C Tables 4.2.6.8 and 6.1.1.4'
N N 0.0061 0.0033 'International Tables Vol C Tables 4.2.6.8 and 6.1.1.4'
O O 0.0106 0.0060 'International Tables Vol C Tables 4.2.6.8 and 6.1.1.4'
Eu Eu -0.1578 3.6682 'International Tables Vol C Tables 4.2.6.8 and 6.1.1.4'

loop_
_geom_angle_atom_site_label_1
_geom_angle_atom_site_label_2
_geom_angle_atom_site_label_3
_geom_angle
_geom_angle_site_symmetry_1
_geom_angle_site_symmetry_3
_geom_angle_publ_flag
O1 Eu1 O4 80.10(9) . . ?
O1 Eu1 O6 86.14(9) . . ?
O4 Eu1 O6 134.33(9) . . ?
O1 Eu1 O9 146.94(9) . . ?
O4 Eu1 O9 90.82(10) . . ?
O6 Eu1 O9 77.67(9) . . ?
O1 Eu1 O8 132.28(9) . 3_566 ?
O4 Eu1 O8 74.04(9) . 3_566 ?
O6 Eu1 O8 139.63(10) . 3_566 ?
O9 Eu1 O8 73.41(10) . 3_566 ?
O1 Eu1 O2 53.36(8) . . ?
O4 Eu1 O2 81.93(9) . . ?
O6 Eu1 O2 122.69(8) . . ?
O9 Eu1 O2 156.84(9) . . ?
O8 Eu1 O2 83.44(9) 3_566 . ?
O1 Eu1 O3 77.54(10) . . ?
O4 Eu1 O3 52.73(11) . . ?
O6 Eu1 O3 81.87(11) . . ?
O9 Eu1 O3 71.81(11) . . ?
O8 Eu1 O3 114.10(10) 3_566 . ?
O2 Eu1 O3 118.71(10) . . ?
O1 Eu1 O7 130.53(9) . 3_566 ?
O4 Eu1 O7 126.26(9) . 3_566 ?
O6 Eu1 O7 95.45(9) . 3_566 ?
O9 Eu1 O7 80.12(10) . 3_566 ?
O8 Eu1 O7 52.51(8) 3_566 3_566 ?
O2 Eu1 O7 86.49(9) . 3_566 ?
O3 Eu1 O7 151.75(10) . 3_566 ?
O1 Eu1 O5 71.89(9) . . ?
O4 Eu1 O5 150.98(9) . . ?
O6 Eu1 O5 52.20(8) . . ?
O9 Eu1 O5 116.85(9) . . ?
O8 Eu1 O5 120.24(9) 3_566 . ?
O2 Eu1 O5 75.47(8) . . ?
O3 Eu1 O5 125.19(10) . . ?
O7 Eu1 O5 70.70(9) 3_566 . ?
O1 Eu1 C1 26.90(9) . . ?
O4 Eu1 C1 83.46(9) . . ?
O6 Eu1 C1 102.81(9) . . ?
O9 Eu1 C1 172.42(10) . . ?
O8 Eu1 C1 109.54(10) 3_566 . ?
O2 Eu1 C1 26.89(9) . . ?
O3 Eu1 C1 100.70(11) . . ?
O7 Eu1 C1 107.28(10) 3_566 . ?
O5 Eu1 C1 68.15(9) . . ?
O1 Eu1 C40 78.22(10) . . ?
O4 Eu1 C40 26.24(11) . . ?
O6 Eu1 C40 108.33(12) . . ?
O9 Eu1 C40 79.82(11) . . ?
O8 Eu1 C40 93.71(10) 3_566 . ?
O2 Eu1 C40 101.34(11) . . ?
O3 Eu1 C40 26.51(12) . . ?
O7 Eu1 C40 144.58(10) 3_566 . ?
O5 Eu1 C40 144.72(10) . . ?
C1 Eu1 C40 92.93(10) . . ?
O1 Eu1 C26 137.59(9) . 3_566 ?
O4 Eu1 C26 100.37(10) . 3_566 ?
O6 Eu1 C26 118.32(10) . 3_566 ?
O9 Eu1 C26 75.17(10) . 3_566 ?
O8 Eu1 C26 26.45(9) 3_566 3_566 ?
O2 Eu1 C26 84.49(9) . 3_566 ?
O3 Eu1 C26 136.04(11) . 3_566 ?
O7 Eu1 C26 26.06(9) 3_566 3_566 ?
O5 Eu1 C26 95.38(10) . 3_566 ?
C1 Eu1 C26 110.69(10) . 3_566 ?
C40 Eu1 C26 119.54(11) . 3_566 ?
C1 O1 Eu1 92.3(2) . . ?
C1 O2 Eu1 91.3(2) . . ?
C40 O3 Eu1 92.1(2) . . ?
C40 O4 Eu1 93.5(3) . . ?
C27 O5 Eu1 91.8(2) . . ?
C27 O6 Eu1 94.43(19) . . ?
C26 O7 Eu1 93.1(2) . 3_566 ?
C26 O8 Eu1 93.7(2) . 3_566 ?
C9 N1 C13 120.8(3) . . ?
C9 N1 C8 119.9(3) . . ?
C13 N1 C8 119.3(4) . . ?
C17 N2 C16 123.0(3) . . ?
C17 N2 C19 118.0(3) . . ?
C16 N2 C19 118.7(3) . . ?
C35 N3 C39 120.8(3) . . ?
C35 N3 C34 119.4(3) . . ?
C39 N3 C34 119.5(3) . . ?
O2 C1 O1 121.1(3) . . ?
O2 C1 C2 119.8(3) . . ?
O1 C1 C2 119.0(3) . . ?
O2 C1 Eu1 61.79(17) . . ?
O1 C1 Eu1 60.83(17) . . ?
C2 C1 Eu1 164.7(2) . . ?
C7 C2 C3 119.8(3) . . ?
C7 C2 C1 119.9(3) . . ?
C3 C2 C1 120.2(3) . . ?
C4 C3 C2 120.3(4) . . ?
C4 C3 H3 119.8 . . ?
C2 C3 H3 119.8 . . ?
C3 C4 C5 119.7(4) . . ?
C3 C4 H4 120.1 . . ?
C5 C4 H4 120.1 . . ?
C6 C5 C4 119.8(3) . . ?
C6 C5 C8 119.7(4) . . ?
C4 C5 C8 120.4(4) . . ?
C7 C6 C5 120.2(4) . . ?
C7 C6 H6 119.9 . . ?
C5 C6 H6 119.9 . . ?
C6 C7 C2 120.1(4) . . ?
C6 C7 H7 119.9 . . ?
C2 C7 H7 119.9 . . ?
N1 C8 C5 110.9(3) . . ?
N1 C8 H8A 109.5 . . ?
C5 C8 H8A 109.5 . . ?
N1 C8 H8B 109.5 . . ?
C5 C8 H8B 109.5 . . ?
H8A C8 H8B 108.0 . . ?
N1 C9 C10 120.9(3) . . ?
N1 C9 H9 119.6 . . ?
C10 C9 H9 119.6 . . ?
C9 C10 C11 119.3(4) . . ?
C9 C10 H10 120.4 . . ?
C11 C10 H10 120.4 . . ?
C12 C11 C10 118.4(3) . . ?
C12 C11 C14 120.4(3) . . ?
C10 C11 C14 121.1(3) . . ?
C11 C12 C13 120.2(4) . . ?
C11 C12 H12 119.9 . . ?
C13 C12 H12 119.9 . . ?
N1 C13 C12 120.4(4) . . ?
N1 C13 H13 119.8 . . ?
C12 C13 H13 119.8 . . ?
C18 C14 C15 118.8(3) . . ?
C18 C14 C11 119.7(3) . . ?
C15 C14 C11 121.5(3) . . ?
C16 C15 C14 119.8(4) . . ?
C16 C15 H15 120.1 . . ?
C14 C15 H15 120.1 . . ?
N2 C16 C15 120.1(4) . . ?
N2 C16 H16 120.0 . . ?
C15 C16 H16 120.0 . . ?
N2 C17 C18 118.1(3) . . ?
N2 C17 H17 120.9 . . ?
C18 C17 H17 120.9 . . ?
C14 C18 C17 120.1(3) . . ?
C14 C18 H18 119.9 . . ?
C17 C18 H18 119.9 . . ?
N2 C19 C20 107.6(3) . . ?
N2 C19 H19A 110.2 . . ?
C20 C19 H19A 110.2 . . ?
N2 C19 H19B 110.2 . . ?
C20 C19 H19B 110.2 . . ?
H19A C19 H19B 108.5 . . ?
C25 C20 C21 119.3(3) . . ?
C25 C20 C19 120.5(4) . . ?
C21 C20 C19 120.1(3) . . ?
C22 C21 C20 120.6(3) . . ?
C22 C21 H21 119.7 . . ?
C20 C21 H21 119.7 . . ?
C21 C22 C23 119.7(4) . . ?
C21 C22 H22 120.2 . . ?
C23 C22 H22 120.2 . . ?
C24 C23 C22 119.5(3) . . ?
C24 C23 C26 119.7(3) . . ?
C22 C23 C26 120.8(3) . . ?
C23 C24 C25 120.6(3) . . ?
C23 C24 H24 119.7 . . ?
C25 C24 H24 119.7 . . ?
C24 C25 C20 120.3(4) . . ?
C24 C25 H25 119.9 . . ?
C20 C25 H25 119.9 . . ?
O7 C26 O8 120.7(3) . . ?
O7 C26 C23 121.0(3) . . ?
O8 C26 C23 118.3(3) . . ?
O7 C26 Eu1 60.87(19) . 3_566 ?
O8 C26 Eu1 59.82(18) . 3_566 ?
C23 C26 Eu1 178.0(2) . 3_566 ?
O5 C27 O6 121.3(3) . . ?
O5 C27 C28 119.1(3) . . ?
O6 C27 C28 119.6(3) . . ?
O5 C27 Eu1 62.21(17) . . ?
O6 C27 Eu1 59.30(17) . . ?
C28 C27 Eu1 173.2(2) . . ?
C33 C28 C29 119.3(3) . . ?
C33 C28 C27 119.7(3) . . ?
C29 C28 C27 121.0(3) . . ?
C30 C29 C28 119.7(3) . . ?
C30 C29 H29 120.2 . . ?
C28 C29 H29 120.2 . . ?
C29 C30 C31 121.0(3) . . ?
C29 C30 H30 119.5 . . ?
C31 C30 H30 119.5 . . ?
C32 C31 C30 118.9(3) . . ?
C32 C31 C34 118.1(3) . . ?
C30 C31 C34 123.0(3) . . ?
C31 C32 C33 120.1(3) . . ?
C31 C32 H32 120.0 . . ?
C33 C32 H32 120.0 . . ?
C28 C33 C32 120.9(3) . . ?
C28 C33 H33 119.5 . . ?
C32 C33 H33 119.5 . . ?
N3 C34 C31 111.3(3) . . ?
N3 C34 H34A 109.4 . . ?
C31 C34 H34A 109.4 . . ?
N3 C34 H34B 109.4 . . ?
C31 C34 H34B 109.4 . . ?
H34A C34 H34B 108.0 . . ?
N3 C35 C36 120.2(3) . . ?
N3 C35 H35 119.9 . . ?
C36 C35 H35 119.9 . . ?
C35 C36 C37 120.7(3) . . ?
C35 C36 H36 119.6 . . ?
C37 C36 H36 119.6 . . ?
C38 C37 C36 117.1(3) . . ?
C38 C37 C37 121.9(4) . 3_777 ?
C36 C37 C37 121.0(3) . 3_777 ?
C39 C38 C37 120.6(3) . . ?
C39 C38 H38 119.7 . . ?
C37 C38 H38 119.7 . . ?
N3 C39 C38 120.5(3) . . ?
N3 C39 H39 119.7 . . ?
C38 C39 H39 119.7 . . ?
O4 C40 O3 121.5(4) . . ?
O4 C40 C41A 126.1(4) . . ?
O3 C40 C41A 112.3(4) . . ?
O4 C40 C41B 105.9(5) . . ?
O3 C40 C41B 132.5(5) . . ?
C41A C40 C41B 20.4(4) . . ?
O4 C40 Eu1 60.2(2) . . ?
O3 C40 Eu1 61.4(2) . . ?
C41A C40 Eu1 172.4(4) . . ?
C41B C40 Eu1 166.1(5) . . ?
C42A C41A C46A 120.0 . . ?
C42A C41A C40 116.9(4) . . ?
C46A C41A C40 123.0(4) . . ?
C43A C42A C41A 120.0 . . ?
C43A C42A H42A 120.0 . . ?
C41A C42A H42A 120.0 . . ?
C42A C43A C44A 120.0 . . ?
C42A C43A H43A 120.0 . . ?
C44A C43A H43A 120.0 . . ?
C43A C44A C45A 120.0 . . ?
C43A C44A H44A 120.0 . . ?
C45A C44A H44A 120.0 . . ?
C46A C45A C44A 120.0 . . ?
C46A C45A H45A 120.0 . . ?
C44A C45A H45A 120.0 . . ?
C45A C46A C41A 120.0 . . ?
C45A C46A H46A 120.0 . . ?
C41A C46A H46A 120.0 . . ?
C42B C41B C46B 120.0 . . ?
C42B C41B C40 127.8(6) . . ?
C46B C41B C40 112.2(6) . . ?
C43B C42B C41B 120.0 . . ?
C43B C42B H42B 120.0 . . ?
C41B C42B H42B 120.0 . . ?
C44B C43B C42B 120.0 . . ?
C44B C43B H43B 120.0 . . ?
C42B C43B H43B 120.0 . . ?
C43B C44B C45B 120.0 . . ?
C43B C44B H44B 120.0 . . ?
C45B C44B H44B 120.0 . . ?
C44B C45B C46B 120.0 . . ?
C44B C45B H45B 120.0 . . ?
C46B C45B H45B 120.0 . . ?
C45B C46B C41B 120.0 . . ?
C45B C46B H46B 120.0 . . ?
C41B C46B H46B 120.0 . . ?
O12 N4 O11 127.2(7) . . ?
O12 N4 O10 123.7(6) . . ?
O11 N4 O10 109.0(8) . . ?
O13 N5 O14 122.1(5) . . ?
O13 N5 O15 120.8(4) . . ?
O14 N5 O15 117.0(5) . . ?

loop_
_geom_bond_atom_site_label_1
_geom_bond_atom_site_label_2
_geom_bond_distance
_geom_bond_site_symmetry_2
_geom_bond_publ_flag
Eu1 O1 2.447(2) . ?
Eu1 O4 2.451(3) . ?
Eu1 O6 2.457(2) . ?
Eu1 O9 2.464(3) . ?
Eu1 O8 2.465(3) 3_566 ?
Eu1 O2 2.468(2) . ?
Eu1 O3 2.476(3) . ?
Eu1 O7 2.489(3) 3_566 ?
Eu1 O5 2.522(2) . ?
Eu1 C1 2.800(3) . ?
Eu1 C40 2.819(4) . ?
Eu1 C26 2.845(4) 3_566 ?
O1 C1 1.268(4) . ?
O2 C1 1.267(4) . ?
O3 C40 1.259(5) . ?
O4 C40 1.248(5) . ?
O5 C27 1.250(4) . ?
O6 C27 1.265(4) . ?
O7 C26 1.252(4) . ?
O7 Eu1 2.489(3) 3_566 ?
O8 C26 1.270(4) . ?
O8 Eu1 2.465(3) 3_566 ?
N1 C9 1.334(5) . ?
N1 C13 1.338(5) . ?
N1 C8 1.497(5) . ?
N2 C17 1.344(4) . ?
N2 C16 1.352(5) . ?
N2 C19 1.490(5) . ?
N3 C35 1.343(4) . ?
N3 C39 1.345(4) . ?
N3 C34 1.485(4) . ?
C1 C2 1.500(5) . ?
C2 C7 1.384(5) . ?
C2 C3 1.388(5) . ?
C3 C4 1.380(5) . ?
C3 H3 0.9300 . ?
C4 C5 1.391(6) . ?
C4 H4 0.9300 . ?
C5 C6 1.389(6) . ?
C5 C8 1.511(5) . ?
C6 C7 1.378(5) . ?
C6 H6 0.9300 . ?
C7 H7 0.9300 . ?
C8 H8A 0.9700 . ?
C8 H8B 0.9700 . ?
C9 C10 1.375(5) . ?
C9 H9 0.9300 . ?
C10 C11 1.394(5) . ?
C10 H10 0.9300 . ?
C11 C12 1.370(5) . ?
C11 C14 1.480(5) . ?
C12 C13 1.378(6) . ?
C12 H12 0.9300 . ?
C13 H13 0.9300 . ?
C14 C18 1.387(5) . ?
C14 C15 1.399(5) . ?
C15 C16 1.371(5) . ?
C15 H15 0.9300 . ?
C16 H16 0.9300 . ?
C17 C18 1.413(5) . ?
C17 H17 0.9300 . ?
C18 H18 0.9300 . ?
C19 C20 1.513(5) . ?
C19 H19A 0.9700 . ?
C19 H19B 0.9700 . ?
C20 C25 1.382(5) . ?
C20 C21 1.390(6) . ?
C21 C22 1.383(6) . ?
C21 H21 0.9300 . ?
C22 C23 1.395(5) . ?
C22 H22 0.9300 . ?
C23 C24 1.378(5) . ?
C23 C26 1.500(5) . ?
C24 C25 1.381(5) . ?
C24 H24 0.9300 . ?
C25 H25 0.9300 . ?
C26 Eu1 2.845(4) 3_566 ?
C27 C28 1.506(4) . ?
C28 C33 1.380(5) . ?
C28 C29 1.388(5) . ?
C29 C30 1.386(5) . ?
C29 H29 0.9300 . ?
C30 C31 1.391(5) . ?
C30 H30 0.9300 . ?
C31 C32 1.383(5) . ?
C31 C34 1.515(4) . ?
C32 C33 1.389(4) . ?
C32 H32 0.9300 . ?
C33 H33 0.9300 . ?
C34 H34A 0.9700 . ?
C34 H34B 0.9700 . ?
C35 C36 1.368(5) . ?
C35 H35 0.9300 . ?
C36 C37 1.402(5) . ?
C36 H36 0.9300 . ?
C37 C38 1.384(4) . ?
C37 C37 1.497(6) 3_777 ?
C38 C39 1.372(5) . ?
C38 H38 0.9300 . ?
C39 H39 0.9300 . ?
C40 C41A 1.490(6) . ?
C40 C41B 1.572(9) . ?
C41A C42A 1.3900 . ?
C41A C46A 1.3900 . ?
C42A C43A 1.3900 . ?
C42A H42A 0.9300 . ?
C43A C44A 1.3900 . ?
C43A H43A 0.9300 . ?
C44A C45A 1.3900 . ?
C44A H44A 0.9300 . ?
C45A C46A 1.3900 . ?
C45A H45A 0.9300 . ?
C46A H46A 0.9300 . ?
C41B C42B 1.3900 . ?
C41B C46B 1.3900 . ?
C42B C43B 1.3900 . ?
C42B H42B 0.9300 . ?
C43B C44B 1.3900 . ?
C43B H43B 0.9300 . ?
C44B C45B 1.3900 . ?
C44B H44B 0.9300 . ?
C45B C46B 1.3900 . ?
C45B H45B 0.9300 . ?
C46B H46B 0.9300 . ?
N4 O12 1.122(8) . ?
N4 O11 1.264(8) . ?
N4 O10 1.306(8) . ?
N5 O13 1.214(5) . ?
N5 O14 1.228(6) . ?
N5 O15 1.233(5) . ?
O4WA O4WB 1.62(4) . ?
